data_2004140
loop_
_publ_author_name
'Suwinska, K.'

_publ_section_title
;
 Inclusion Complex of
 <i>N</i>,<i>N</i>'-(1,1'-Dimethylene-3,3'-biisoquinoline
 2,2'-dioxide)-4,13-diaza-18-crown-6 with Sodium Bromide
;
_journal_issue 11
_journal_name_full 'Acta Crystallographica Section C'
_journal_page_first 2232
_journal_page_last 2235
_journal_paper_doi 10.1107/S0108270195004136
_journal_volume 51
_journal_year 1995
_chemical_formula_sum 'C32 H40 Br N4 Na O7'
_chemical_formula_weight 695.58
_chemical_name_systematic
;
N,N'[1,1'-dimethylene-3,3'-biisoquinoline 2,2'-dioxide]4,13-diaza-18-crown-6
sodium bromide
;
_space_group_IT_number 2
_symmetry_cell_setting triclinic
_symmetry_space_group_name_Hall '-P 1'
_symmetry_space_group_name_H-M 'P -1'
_audit_creation_method SHELXL
_cell_angle_alpha 101.850(10)
_cell_angle_beta 112.300(10)
_cell_angle_gamma 90.660(10)
_cell_formula_units_Z 2
_cell_length_a 10.6250(10)
_cell_length_b 12.598(2)
_cell_length_c 13.5510(10)
_cell_measurement_reflns_used 25
_cell_measurement_temperature 293(2)
_cell_measurement_theta_max 40
_cell_measurement_theta_min 8
_cell_volume 1634.4(4)
_computing_cell_refinement 'CAD4 Software'
_computing_data_collection 'CAD4 Software (Enraf-Nonius, 1989)'
_computing_data_reduction 'SDP (B. A. Frenz & Associates Inc., 1985)'
_computing_molecular_graphics 'ORTEPII (Johnson, 1976); ATOMS (Dowty, 1994)'
_computing_publication_material SHELXL93
_computing_structure_refinement 'SDP; SHELXL93 (Sheldrick, 1993)'
_computing_structure_solution 'MULTAN11/82 (Main et al., 1982)'
_diffrn_ambient_temperature 293(2)
_diffrn_measurement_device 'Enraf-Nonius CAD4 4-circle diffractometer'
_diffrn_measurement_method \w-2\q
_diffrn_radiation_monochromator graphite
_diffrn_radiation_source 'fine-focus sealed tube'
_diffrn_radiation_type CuK\a
_diffrn_radiation_wavelength 1.54178
_diffrn_reflns_av_R_equivalents 0.0121
_diffrn_reflns_av_sigmaI/netI 0.0130
_diffrn_reflns_limit_h_max 13
_diffrn_reflns_limit_h_min -13
_diffrn_reflns_limit_k_max 0
_diffrn_reflns_limit_k_min -15
_diffrn_reflns_limit_l_max 16
_diffrn_reflns_limit_l_min -16
_diffrn_reflns_number 7032
_diffrn_reflns_theta_max 74.89
_diffrn_reflns_theta_min 3.60
_diffrn_standards_decay_% 1.5
_diffrn_standards_interval_time 60
_diffrn_standards_number 3
_exptl_absorpt_coefficient_mu 2.284
_exptl_absorpt_correction_type none
_exptl_crystal_colour Pale-yellow
_exptl_crystal_density_diffrn 1.413
_exptl_crystal_density_meas 1.417
_exptl_crystal_density_method 'flotation in CHCl~3~-CH~2~Cl~2~'
_exptl_crystal_description Prismatic
_exptl_crystal_F_000 724
_exptl_crystal_size_max 0.49
_exptl_crystal_size_mid 0.42
_exptl_crystal_size_min 0.21
_refine_diff_density_max 0.359
_refine_diff_density_min -0.434
_refine_ls_extinction_coef 0.0024(2)
_refine_ls_extinction_method 'SHELXL93 (Sheldrick, 1993)'
_refine_ls_goodness_of_fit_all 1.052
_refine_ls_goodness_of_fit_obs 1.065
_refine_ls_hydrogen_treatment refall
_refine_ls_matrix_type full
_refine_ls_number_parameters 567
_refine_ls_number_reflns 6597
_refine_ls_number_restraints 0
_refine_ls_restrained_S_all 1.053
_refine_ls_restrained_S_obs 1.065
_refine_ls_R_factor_all 0.0379
_refine_ls_R_factor_obs 0.0361
_refine_ls_shift/esd_max 0.009
_refine_ls_shift/esd_mean 0.001
_refine_ls_structure_factor_coef Fsqd
_refine_ls_weighting_details 'w = 1/[\s^2^(Fo^2^)+(0.0543P)^2^+0.7746P] where P=(Fo^2^+2F~c~^2^)/3'
_refine_ls_weighting_scheme calc
_refine_ls_wR_factor_all 0.1068
_refine_ls_wR_factor_obs 0.1050
_reflns_number_observed 6368
_reflns_number_total 6713
_reflns_observed_criterion >2sigma(I)
_cod_data_source_file ka1105.cif
_cod_data_source_block king24
_cod_depositor_comments
;
The following automatic conversions were performed:
'_symmetry_cell_setting' value 'Triclinic' changed to 'triclinic'
according to '/home/saulius/struct/CIF-dictionaries/cif_core.dic'
dictionary named 'cif_core.dic' version 2.4.1 from 2010-06-29.

Automatic conversion script
Id: cif_fix_enum 1527 2010-12-29 10:47:43Z saulius 

The following automatic conversions were performed:

'_symmetry_cell_setting' value 'Triclinic' changed to 'triclinic'
according to /home/saulius/struct/CIF-dictionaries/cif_core.dic
dictionary named 'cif_core.dic' version 2.4.1 from
2010-06-29.

'_geom_bond_publ_flag' value 'YES' changed to 'yes'
according to /home/saulius/struct/CIF-dictionaries/cif_core.dic
dictionary named 'cif_core.dic' version 2.4.1 from 2010-06-29 (28
times).

'_geom_angle_publ_flag' value 'YES' changed to 'yes'
according to /home/saulius/struct/CIF-dictionaries/cif_core.dic
dictionary named 'cif_core.dic' version 2.4.1 from 2010-06-29 (18
times).

'_geom_torsion_publ_flag' value 'YES' changed to 'yes'
according to /home/saulius/struct/CIF-dictionaries/cif_core.dic
dictionary named 'cif_core.dic' version 2.4.1 from 2010-06-29 (18
times).

Automatic conversion script
Id: cif_fix_values 1715 2011-07-08 13:25:40Z adriana 

The following automatic conversions were performed:

'_refine_ls_weighting_scheme' value 'calc w =
1/[\s^2^(Fo^2^)+(0.0543P)^2^+0.7746P] where P=(Fo^2^+2F~c~^2^)/3' was
changed to 'calc'. New tag '_refine_ls_weighting_details' was
created. The value of the new tag was set to 'w =
1/[\s^2^(Fo^2^)+(0.0543P)^2^+0.7746P] where P=(Fo^2^+2F~c~^2^)/3'.

Automatic conversion script
Id: cif_fix_values 3143 2015-03-26 13:38:13Z robertas 
;
_cod_original_cell_volume 1634.4(3)
_cod_database_code 2004140

loop_
_symmetry_equiv_pos_as_xyz
'x, y, z'
'-x, -y, -z'

loop_
_atom_site_aniso_label
_atom_site_aniso_U_11
_atom_site_aniso_U_22
_atom_site_aniso_U_33
_atom_site_aniso_U_12
_atom_site_aniso_U_13
_atom_site_aniso_U_23
Na 0.0511(3) 0.0447(3) 0.0437(3) 0.0110(2) 0.0160(2) 0.0043(2)
Br 0.05884(10) 0.04464(9) 0.09394(13) 0.00367(8) 0.03534(9) 0.01427(9)
N1 0.0481(6) 0.0322(6) 0.0558(7) 0.0040(5) 0.0230(5) 0.0023(5)
C2 0.0476(8) 0.0542(10) 0.0684(10) -0.0038(7) 0.0264(7) -0.0053(8)
C3 0.0563(9) 0.0584(11) 0.0675(11) -0.0079(8) 0.0202(8) -0.0094(9)
O4 0.0602(6) 0.0561(7) 0.0553(6) -0.0038(6) 0.0220(5) -0.0067(5)
C5 0.0540(9) 0.0655(11) 0.0516(9) 0.0078(8) 0.0080(8) -0.0058(8)
C6 0.0813(12) 0.0576(10) 0.0530(9) 0.0134(9) 0.0262(8) 0.0101(8)
O7 0.0641(7) 0.0580(7) 0.0557(6) -0.0007(6) 0.0224(5) 0.0049(5)
C8 0.0689(10) 0.0672(12) 0.0608(10) 0.0046(9) 0.0285(8) -0.0052(9)
C9 0.0622(9) 0.0688(11) 0.0442(7) 0.0020(8) 0.0266(7) 0.0021(7)
N10 0.0425(6) 0.0498(7) 0.0418(6) 0.0081(5) 0.0172(5) 0.0049(5)
C11 0.0411(7) 0.0622(10) 0.0586(8) 0.0069(7) 0.0212(6) 0.0091(7)
C12 0.0430(7) 0.0671(11) 0.0624(9) 0.0129(7) 0.0200(7) 0.0093(8)
O13 0.0490(5) 0.0631(7) 0.0709(7) 0.0186(5) 0.0245(5) 0.0219(6)
C14 0.0508(9) 0.0737(12) 0.1059(15) 0.0251(9) 0.0315(9) 0.0361(11)
C15 0.0516(9) 0.0768(12) 0.0929(13) 0.0196(9) 0.0187(9) 0.0425(10)
O16 0.0498(6) 0.0527(6) 0.0672(6) 0.0129(5) 0.0232(5) 0.0147(5)
C17 0.0749(10) 0.0502(9) 0.0783(11) 0.0246(8) 0.0366(9) 0.0264(8)
C18 0.0725(9) 0.0328(7) 0.0897(11) 0.0094(7) 0.0458(9) 0.0123(7)
C19 0.0557(8) 0.0335(7) 0.0481(7) 0.0067(6) 0.0233(6) 0.0098(5)
C20 0.0486(7) 0.0534(8) 0.0477(7) 0.0081(7) 0.0217(6) 0.0150(6)
C21 0.0512(7) 0.0325(6) 0.0401(6) 0.0032(6) 0.0187(5) 0.0068(5)
C22 0.0556(7) 0.0339(6) 0.0421(6) 0.0089(6) 0.0202(6) 0.0092(5)
C23 0.0478(7) 0.0405(7) 0.0363(6) 0.0083(6) 0.0156(5) 0.0058(5)
C24 0.0544(8) 0.0506(8) 0.0494(8) 0.0169(7) 0.0194(6) 0.0094(6)
C25 0.0514(8) 0.0689(11) 0.0584(9) 0.0191(8) 0.0248(7) 0.0087(8)
C26 0.0536(8) 0.0656(11) 0.0598(9) 0.0027(8) 0.0286(7) 0.0100(8)
C27 0.0541(8) 0.0464(8) 0.0504(7) 0.0022(7) 0.0239(6) 0.0083(6)
C28 0.0454(7) 0.0380(7) 0.0346(6) 0.0035(6) 0.0151(5) 0.0042(5)
C29 0.0484(7) 0.0324(6) 0.0354(6) 0.0040(5) 0.0167(5) 0.0054(5)
N30 0.0455(5) 0.0321(5) 0.0369(5) 0.0063(4) 0.0174(4) 0.0051(4)
O31 0.0448(5) 0.0401(5) 0.0492(5) 0.0092(4) 0.0202(4) 0.0083(4)
C32 0.0511(7) 0.0351(6) 0.0456(7) 0.0064(6) 0.0222(6) 0.0095(5)
C33 0.0596(8) 0.0365(7) 0.0503(7) 0.0030(6) 0.0231(6) 0.0066(6)
C34 0.0476(7) 0.0379(7) 0.0617(8) 0.0043(6) 0.0190(7) 0.0130(6)
C35 0.0569(9) 0.0418(8) 0.0752(11) -0.0010(7) 0.0220(8) 0.0054(8)
C36 0.0512(9) 0.0456(9) 0.108(2) -0.0033(8) 0.0274(10) 0.0095(10)
C37 0.0583(9) 0.0552(10) 0.1170(15) 0.0004(8) 0.0485(10) 0.0173(10)
C38 0.0575(8) 0.0537(10) 0.0913(12) 0.0053(8) 0.0439(8) 0.0139(9)
C39 0.0442(7) 0.0400(7) 0.0628(8) 0.0073(6) 0.0234(6) 0.0149(6)
C40 0.0429(6) 0.0418(7) 0.0498(7) 0.0092(6) 0.0204(6) 0.0135(6)
N41 0.0428(5) 0.0356(6) 0.0429(5) 0.0046(5) 0.0165(5) 0.0088(4)
O42 0.0444(5) 0.0414(5) 0.0442(5) 0.0003(4) 0.0154(4) 0.0066(4)
OW 0.0871(11) 0.0531(8) 0.0998(12) 0.0089(8) 0.0168(9) -0.0032(8)

loop_
_atom_site_label
_atom_site_occupancy
_atom_site_fract_x
_atom_site_fract_y
_atom_site_fract_z
_atom_site_U_iso_or_equiv
_atom_site_thermal_displace_type
_atom_site_calc_flag
_atom_site_type_symbol
Na 1 .13973(6) .26590(5) .65748(5) .04810(15) Uani d Na
Br 1 .22789(2) -.090647(15) .04731(2) .06435(6) Uani d Br
N1 1 -.01061(13) .19104(10) .76654(11) .0457(3) Uani d N
C2 1 -0.1567(2) .1743(2) .6952(2) .0587(5) Uani d C
C3 1 -0.1842(2) .1206(2) .5774(2) .0657(5) Uani d C
O4 1 -0.11104(13) .18119(11) .53731(10) .0605(3) Uani d O
C5 1 -0.1334(2) .1365(2) .4253(2) .0639(5) Uani d C
C6 1 -.0355(2) .1948(2) .3967(2) .0643(5) Uani d C
O7 1 .09577(13) .17593(11) .45922(10) .0609(3) Uani d O
C8 1 .1995(2) .1949(2) .4190(2) .0678(5) Uani d C
C9 1 .2323(2) .3122(2) .42751(14) .0583(5) Uani d C
N10 1 .27687(13) .38202(11) .53774(10) .0453(3) Uani d N
C11 1 .4245(2) .3902(2) .60045(15) .0541(4) Uani d C
C12 1 .4767(2) .2866(2) .6317(2) .0585(5) Uani d C
O13 1 .40192(12) .24972(11) .68795(11) .0595(3) Uani d O
C14 1 .4472(2) .1524(2) .7223(2) .0739(6) Uani d C
C15 1 .3945(2) .1374(2) .8055(2) .0729(6) Uani d C
O16 1 .24876(12) .12181(10) .75857(10) .0562(3) Uani d O
C17 1 .1980(2) .0961(2) .8346(2) .0637(5) Uani d C
C18 1 .0444(2) .08772(14) .7871(2) .0609(4) Uani d C
C19 1 .0106(2) .26632(12) .87200(13) .0447(3) Uani d C
C20 1 .2335(2) .49193(14) .53080(13) .0484(4) Uani d C
C21 1 .0560(2) .53628(11) .81372(11) .0412(3) Uani d C
C22 1 -.0466(2) .59108(12) .82853(12) .0434(3) Uani d C
C23 1 -0.1429(2) .54202(12) .85843(11) .0422(3) Uani d C
C24 1 -0.2522(2) .59704(14) .87259(14) .0519(4) Uani d C
C25 1 -0.3444(2) .5462(2) .8992(2) .0593(5) Uani d C
C26 1 -0.3320(2) .4384(2) .9126(2) .0584(4) Uani d C
C27 1 -0.2276(2) .38315(14) .89919(13) .0496(4) Uani d C
C28 1 -0.12949(15) .43358(12) .87154(11) .0401(3) Uani d C
C29 1 -.01782(15) .37940(11) .85817(11) .0390(3) Uani d C
N30 1 .07325(12) .43211(9) .83365(9) .0382(3) Uani d N
O31 1 .18236(10) .38877(8) .82913(8) .0444(2) Uani d O
C32 1 .1567(2) .58155(12) .77925(12) .0428(3) Uani d C
C33 1 .2410(2) .67363(13) .83646(13) .0488(4) Uani d C
C34 1 .3349(2) .71312(13) .79846(14) .0495(4) Uani d C
C35 1 .4247(2) .80897(15) .8578(2) .0604(5) Uani d C
C36 1 .5168(2) .8437(2) .8208(2) .0705(6) Uani d C
C37 1 .5225(2) .7858(2) .7242(2) .0729(6) Uani d C
C38 1 .4370(2) .6931(2) .6640(2) .0634(5) Uani d C
C39 1 .3394(2) .65379(13) .69943(14) .0477(4) Uani d C
C40 1 .24698(15) .55870(12) .63963(12) .0436(3) Uani d C
N41 1 .15725(12) .52633(10) .67876(10) .0405(3) Uani d N
O42 1 .06496(10) .44439(9) .62261(8) .0444(2) Uani d O
OW 1 .1041(2) .14364(13) .1288(2) .0892(6) Uani d O
H2A 1 -0.1926(19) .2439(16) .6938(15) .055(5) Uiso d H
H2B 1 -0.200(2) .1334(17) .7253(16) .062(6) Uiso d H
H3A 1 -0.282(3) .115(2) .534(2) .088(8) Uiso d H
H3B 1 -0.160(2) .052(2) .5819(19) .076(7) Uiso d H
H5A 1 -0.226(3) .149(2) .375(2) .092(8) Uiso d H
H5B 1 -0.126(2) .0673(18) .4290(16) .059(6) Uiso d H
H6A 1 -.047(2) .2738(19) .4089(17) .069(6) Uiso d H
H6B 1 -.062(2) .170(2) .3111(19) .083(7) Uiso d H
H8A 1 .162(3) .151(2) .336(2) .095(8) Uiso d H
H8B 1 .292(3) .154(2) .469(2) .101(9) Uiso d H
H9A 1 .299(3) .315(2) .3953(19) .083(7) Uiso d H
H9B 1 .155(3) .346(2) .3795(19) .082(7) Uiso d H
H11A 1 .447(2) .4428(17) .6729(16) .060(5) Uiso d H
H11B 1 .477(2) .4194(17) .5599(17) .063(6) Uiso d H
H12A 1 .578(2) .3033(17) .6846(16) .061(6) Uiso d H
H12B 1 .472(2) .2238(18) .5655(17) .068(6) Uiso d H
H14A 1 .543(2) .1597(19) .7543(18) .075(7) Uiso d H
H14B 1 .402(3) .087(3) .654(3) .125(11) Uiso d H
H15A 1 .431(3) .207(2) .871(2) .086(8) Uiso d H
H15B 1 .425(2) .083(2) .8346(19) .078(7) Uiso d H
H17A 1 .242(2) .1477(17) .9053(16) .059(5) Uiso d H
H17B 1 .219(2) .032(2) .8473(19) .079(7) Uiso d H
H18A 1 .009(2) .0415(18) .7170(17) .065(6) Uiso d H
H18B 1 .023(2) .0641(17) .8414(17) .062(6) Uiso d H
H19A 1 .138(2) .4838(16) .4832(15) .057(5) Uiso d H
H19B 1 .2851(19) .5356(16) .4960(15) .057(5) Uiso d H
H20A 1 .1044(18) .2715(15) .9169(14) .047(5) Uiso d H
H20B 1 -.0416(18) .2384(15) .9061(14) .046(5) Uiso d H
H22 1 -.0536(17) .6589(15) .8156(13) .043(4) Uiso d H
H24 1 -0.259(2) .6691(19) .8593(17) .071(6) Uiso d H
H25 1 -0.410(2) .580(2) .9109(18) .076(7) Uiso d H
H26 1 -0.393(2) .4033(18) .9355(17) .065(6) Uiso d H
H27 1 -0.2153(19) .3175(17) .9154(15) .056(5) Uiso d H
H33 1 .2364(18) .7066(15) .9027(15) .052(5) Uiso d H
H35 1 .420(2) .8417(17) .9184(17) .062(6) Uiso d H
H36 1 .577(2) .897(2) .8580(19) .080(7) Uiso d H
H37 1 .583(3) .812(2) .700(2) .089(8) Uiso d H
H38 1 .435(2) .656(2) .6002(19) .078(7) Uiso d H
H101 1 .137(3) .092(3) .114(2) .106(10) Uiso d H
H102 1 .017(3) .128(3) .084(2) .107(10) Uiso d H

loop_
_atom_type_symbol
_atom_type_description
_atom_type_scat_dispersion_real
_atom_type_scat_dispersion_imag
_atom_type_scat_source
C C 0.0181 0.0091 'International Tables Vol C Tables 4.2.6.8 and 6.1.1.4'
H H 0.0000 0.0000 'International Tables Vol C Tables 4.2.6.8 and 6.1.1.4'
N N 0.0311 0.0180 'International Tables Vol C Tables 4.2.6.8 and 6.1.1.4'
O O 0.0492 0.0322 'International Tables Vol C Tables 4.2.6.8 and 6.1.1.4'
Na Na 0.1353 0.1239 'International Tables Vol C Tables 4.2.6.8 and 6.1.1.4'
Br Br -0.6763 1.2805 'International Tables Vol C Tables 4.2.6.8 and 6.1.1.4'

loop_
_geom_angle_atom_site_label_1
_geom_angle_atom_site_label_2
_geom_angle_atom_site_label_3
_geom_angle
_geom_angle_publ_flag
O31 Na O42 71.41(4) ?
O31 Na O16 89.40(4) ?
O42 Na O16 160.56(4) ?
O31 Na O7 166.55(5) ?
O42 Na O7 96.10(5) ?
O16 Na O7 102.71(5) ?
O31 Na O4 118.04(5) ?
O42 Na O4 88.00(4) ?
O16 Na O4 104.29(5) ?
O7 Na O4 64.99(5) ?
O31 Na O13 96.33(4) ?
O42 Na O13 112.49(5) ?
O16 Na O13 65.45(4) ?
O7 Na O13 83.66(5) ?
O4 Na O13 144.57(5) ?
O31 Na N1 68.93(4) ?
O42 Na N1 107.82(4) ?
O16 Na N1 66.31(4) ?
O7 Na N1 121.18(5) ?
O4 Na N1 63.18(4) ?
O13 Na N1 129.45(5) ?
C2 N1 C19 109.93(13) ?
C18 N1 C19 109.38(14) ?
C18 N1 C2 111.52(14) yes
N1 C2 C3 113.2(2) yes
C2 C3 O4 109.8(2) yes
C3 O4 C5 113.26(15) yes
O4 C5 C6 108.9(2) yes
C5 C6 O7 109.0(2) yes
C6 O7 C8 116.3(2) yes
O7 C8 C9 113.1(2) yes
C8 C9 N10 115.4(2) yes
C9 N10 C11 113.64(14) yes
C11 N10 C20 109.49(13) ?
C9 N10 C20 109.69(13) ?
N10 C11 C12 114.37(15) yes
C11 C12 O13 108.84(14) yes
C12 O13 C14 112.35(15) yes
O13 C14 C15 108.7(2) yes
C14 C15 O16 110.2(2) yes
C15 O16 C17 110.6(2) yes
O16 C17 C18 110.0(2) yes
C17 C18 N1 113.22(15) yes
N1 C19 C29 111.59(13) ?
N10 C20 C40 111.93(13) ?
C22 C21 N30 120.48(14) ?
C22 C21 C32 123.55(14) ?
N30 C21 C32 115.95(13) ?
C21 C22 C23 120.96(14) ?
C22 C23 C24 121.95(15) ?
C22 C23 C28 118.02(14) ?
C24 C23 C28 120.0(2) ?
C25 C24 C23 120.2(2) ?
C24 C25 C26 120.3(2) ?
C27 C26 C25 120.8(2) ?
C26 C27 C28 120.4(2) ?
C23 C28 C27 118.24(14) ?
C23 C28 C29 119.42(14) ?
C27 C28 C29 122.33(14) ?
N30 C29 C28 119.60(13) ?
N30 C29 C19 115.21(13) ?
C28 C29 C19 125.17(14) ?
O31 N30 C29 121.52(12) ?
O31 N30 C21 117.21(12) ?
C29 N30 C21 121.26(13) ?
C33 C32 N41 120.32(15) ?
C33 C32 C21 123.65(14) ?
N41 C32 C21 115.96(12) ?
C32 C33 C34 120.8(2) ?
C33 C34 C39 118.47(14) ?
C33 C34 C35 121.6(2) ?
C39 C34 C35 119.9(2) ?
C36 C35 C34 120.4(2) ?
C35 C36 C37 120.0(2) ?
C38 C37 C36 121.5(2) ?
C37 C38 C39 120.5(2) ?
C34 C39 C38 117.7(2) ?
C34 C39 C40 119.4(2) ?
C38 C39 C40 122.9(2) ?
N41 C40 C39 119.46(14) ?
N41 C40 C20 114.91(13) ?
C39 C40 C20 125.54(15) ?
O42 N41 C40 121.11(12) ?
O42 N41 C32 117.45(13) ?
C40 N41 C32 121.41(12) ?

loop_
_geom_bond_atom_site_label_1
_geom_bond_atom_site_label_2
_geom_bond_distance
_geom_bond_publ_flag
Na O31 2.3910(12) yes
Na O42 2.4704(13) yes
Na O16 2.5257(14) yes
Na O7 2.5506(14) yes
Na O4 2.6111(14) yes
Na O13 2.6735(14) yes
Na N1 2.820(2) yes
Na N10 3.101(2) yes
Na N30 3.137(2) yes
Na N41 3.230(2) yes
N1 C2 1.469(2) yes
N1 C18 1.468(2) yes
N1 C19 1.479(2) ?
C2 C3 1.512(3) yes
C3 O4 1.400(3) yes
O4 C5 1.432(2) yes
C5 C6 1.476(3) yes
C6 O7 1.383(2) yes
O7 C8 1.439(3) yes
C8 C9 1.486(3) yes
C9 N10 1.464(2) yes
N10 C11 1.463(2) yes
N10 C20 1.474(2) ?
C11 C12 1.503(3) yes
C12 O13 1.423(2) yes
O13 C14 1.425(3) yes
C14 C15 1.478(4) yes
C15 O16 1.427(2) yes
O16 C17 1.419(3) yes
C17 C18 1.503(3) yes
C19 C29 1.494(2) ?
C20 C40 1.493(2) ?
C21 C22 1.353(2) ?
C21 N30 1.394(2) ?
C21 C32 1.471(2) ?
C22 C23 1.412(2) ?
C23 C24 1.414(2) ?
C23 C28 1.415(2) ?
C24 C25 1.360(3) ?
C25 C26 1.407(3) ?
C26 C27 1.366(3) ?
C27 C28 1.418(2) ?
C28 C29 1.428(2) ?
C29 N30 1.344(2) ?
N30 O31 1.304(2) ?
C32 C33 1.352(2) ?
C32 N41 1.398(2) ?
C33 C34 1.411(3) ?
C34 C39 1.414(2) ?
C34 C35 1.417(2) ?
C35 C36 1.361(3) ?
C36 C37 1.385(3) ?
C37 C38 1.369(3) ?
C38 C39 1.419(3) ?
C39 C40 1.424(2) ?
C40 N41 1.349(2) ?
N41 O42 1.301(2) ?

loop_
_geom_torsion_atom_site_label_1
_geom_torsion_atom_site_label_2
_geom_torsion_atom_site_label_3
_geom_torsion_atom_site_label_4
_geom_torsion
_geom_torsion_publ_flag
C18 N1 C2 C3 -72.1(2) yes
C19 N1 C2 C3 166.4(2) ?
N1 C2 C3 O4 -55.4(2) yes
C2 C3 O4 C5 -179.1(2) yes
C3 O4 C5 C6 -170.7(2) yes
O4 C5 C6 O7 63.8(2) yes
C5 C6 O7 C8 160.2(2) yes
C6 O7 C8 C9 70.3(2) yes
O7 C8 C9 N10 57.1(2) yes
C8 C9 N10 C11 88.6(2) yes
C8 C9 N10 C20 -148.5(2) ?
C9 N10 C11 C12 -68.2(2) yes
C20 N10 C11 C12 168.79(15) ?
N10 C11 C12 O13 -54.3(2) yes
C11 C12 O13 C14 -178.94(15) yes
C12 O13 C14 C15 163.8(2) yes
O13 C14 C15 O16 63.8(2) yes
C14 C15 O16 C17 173.9(2) yes
C15 O16 C17 C18 176.0(2) yes
C2 N1 C18 C17 165.3(2) yes
C19 N1 C18 C17 -72.9(2) ?
O16 C17 C18 N1 -63.9(2) yes
C18 N1 C19 C29 168.73(14) ?
C2 N1 C19 C29 -68.5(2) ?
C11 N10 C20 C40 -67.9(2) ?
C9 N10 C20 C40 166.79(14) ?
N30 C21 C22 C23 -3.6(2) ?
C32 C21 C22 C23 178.02(13) ?
C21 C22 C23 C24 -178.94(14) ?
C21 C22 C23 C28 -0.5(2) ?
C22 C23 C24 C25 178.63(15) ?
C28 C23 C24 C25 0.2(2) ?
C23 C24 C25 C26 -0.1(3) ?
C24 C25 C26 C27 -0.1(3) ?
C25 C26 C27 C28 0.1(3) ?
C22 C23 C28 C27 -178.63(13) ?
C24 C23 C28 C27 -0.2(2) ?
C22 C23 C28 C29 2.2(2) ?
C24 C23 C28 C29 -179.33(13) ?
C26 C27 C28 C23 0.0(2) ?
C26 C27 C28 C29 179.13(15) ?
C23 C28 C29 N30 0.2(2) ?
C27 C28 C29 N30 -178.93(13) ?
C23 C28 C29 C19 178.55(13) ?
C27 C28 C29 C19 -0.6(2) ?
N1 C19 C29 N30 -69.8(2) ?
N1 C19 C29 C28 111.8(2) ?
C28 C29 N30 O31 174.58(11) ?
C19 C29 N30 O31 -3.9(2) ?
C28 C29 N30 C21 -4.4(2) ?
C19 C29 N30 C21 177.12(12) ?
C22 C21 N30 O31 -172.84(12) ?
C32 C21 N30 O31 5.7(2) ?
C22 C21 N30 C29 6.2(2) ?
C32 C21 N30 C29 -175.33(12) ?
C22 C21 C32 C33 59.6(2) ?
N30 C21 C32 C33 -118.9(2) ?
C22 C21 C32 N41 -117.4(2) ?
N30 C21 C32 N41 64.1(2) ?
N41 C32 C33 C34 -2.7(2) ?
C21 C32 C33 C34 -179.58(15) ?
C32 C33 C34 C39 -0.4(2) ?
C32 C33 C34 C35 -179.5(2) ?
C33 C34 C35 C36 178.2(2) ?
C39 C34 C35 C36 -0.8(3) ?
C34 C35 C36 C37 0.5(3) ?
C35 C36 C37 C38 -0.1(3) ?
C36 C37 C38 C39 0.1(3) ?
C33 C34 C39 C38 -178.3(2) ?
C35 C34 C39 C38 0.8(2) ?
C33 C34 C39 C40 2.0(2) ?
C35 C34 C39 C40 -178.9(2) ?
C37 C38 C39 C34 -0.4(3) ?
C37 C38 C39 C40 179.3(2) ?
C34 C39 C40 N41 -0.5(2) ?
C38 C39 C40 N41 179.9(2) ?
C34 C39 C40 C20 175.88(15) ?
C38 C39 C40 C20 -3.8(3) ?
N10 C20 C40 N41 -69.9(2) ?
N10 C20 C40 C39 113.6(2) ?
C39 C40 N41 O42 175.12(13) ?
C20 C40 N41 O42 -1.6(2) ?
C39 C40 N41 C32 -2.7(2) ?
C20 C40 N41 C32 -179.42(13) ?
C33 C32 N41 O42 -173.53(14) ?
C21 C32 N41 O42 3.5(2) ?
C33 C32 N41 C40 4.4(2) ?
C21 C32 N41 C40 -178.55(13) ?
